data_7117172
loop_
_publ_author_name
'Cristina Mottillo'
'Tomislav Friscic'

_publ_section_title
;
 Supramolecular imidazolium frameworks: direct analogues of metal azolate
 frameworks with charge-inverted node-and-linker structure
;
_journal_name_full Chem.Commun.
_journal_page_first 8924
_journal_paper_doi 10.1039/C5cc01645B
_journal_volume 51
_journal_year 2015
_chemical_formula_sum 'C17 H23 N4 O5.5 Se'
_chemical_formula_weight 450.35
_chemical_name_common '2-methylbenzimidazolium selenate methanol solvate hydrate'
_space_group_crystal_system monoclinic
_space_group_IT_number 15
_space_group_name_Hall '-C 2yc'
_space_group_name_H-M_alt 'C 1 2/c 1'
_symmetry_space_group_name_Hall '-C 2yc'
_symmetry_space_group_name_H-M 'C 1 2/c 1'
_atom_sites_solution_hydrogens mixed
_audit_creation_method SHELXL-2014/7
_audit_update_record
;
2015-02-24 deposited with the CCDC.
2015-03-09 downloaded from the CCDC.
;
_cell_angle_alpha 90
_cell_angle_beta 100.3770(10)
_cell_angle_gamma 90
_cell_formula_units_Z 8
_cell_length_a 25.917(2)
_cell_length_b 8.7717(7)
_cell_length_c 17.5915(14)
_cell_measurement_reflns_used 4913
_cell_measurement_temperature 100(2)
_cell_measurement_theta_max 24.76
_cell_measurement_theta_min 2.35
_cell_volume 3933.8(5)
_computing_cell_refinement 'Bruker SAINT'
_computing_data_collection 'Bruker APEX2'
_computing_data_reduction 'Bruker SAINT'
_computing_molecular_graphics 'Bruker SHELXTL'
_computing_publication_material 'Bruker SHELXTL'
_computing_structure_refinement 'SHELXL-2014/7 (Sheldrick, 2014)'
_computing_structure_solution 'SHELXL-2014/7 (Sheldrick, 2014)'
_diffrn_ambient_temperature 100(2)
_diffrn_measured_fraction_theta_full 1.000
_diffrn_measured_fraction_theta_max 0.933
_diffrn_measurement_device_type 'Bruker APEX-II CCD'
_diffrn_measurement_method '\f and \w scans'
_diffrn_radiation_type MoK\a
_diffrn_radiation_wavelength 0.71073
_diffrn_reflns_av_R_equivalents 0.0499
_diffrn_reflns_av_unetI/netI 0.0459
_diffrn_reflns_Laue_measured_fraction_full 1.000
_diffrn_reflns_Laue_measured_fraction_max 0.933
_diffrn_reflns_limit_h_max 34
_diffrn_reflns_limit_h_min -34
_diffrn_reflns_limit_k_max 11
_diffrn_reflns_limit_k_min -11
_diffrn_reflns_limit_l_max 23
_diffrn_reflns_limit_l_min -23
_diffrn_reflns_number 22811
_diffrn_reflns_point_group_measured_fraction_full 1.000
_diffrn_reflns_point_group_measured_fraction_max 0.933
_diffrn_reflns_theta_full 25.000
_diffrn_reflns_theta_max 28.829
_diffrn_reflns_theta_min 1.598
_diffrn_source 'fine-focus sealed tube'
_exptl_absorpt_coefficient_mu 1.948
_exptl_absorpt_correction_T_max 0.7458
_exptl_absorpt_correction_T_min 0.6255
_exptl_absorpt_correction_type multi-scan
_exptl_absorpt_process_details 'Blessing (1995)'
_exptl_crystal_colour Colourless
_exptl_crystal_density_diffrn 1.521
_exptl_crystal_description Hexagonal
_exptl_crystal_F_000 1848
_exptl_crystal_size_max 0.550
_exptl_crystal_size_mid 0.200
_exptl_crystal_size_min 0.100
_refine_diff_density_max 0.653
_refine_diff_density_min -0.443
_refine_diff_density_rms 0.079
_refine_ls_extinction_coef .
_refine_ls_extinction_method none
_refine_ls_goodness_of_fit_ref 1.045
_refine_ls_hydrogen_treatment constr
_refine_ls_matrix_type full
_refine_ls_number_parameters 279
_refine_ls_number_reflns 4797
_refine_ls_number_restraints 10
_refine_ls_restrained_S_all 1.048
_refine_ls_R_factor_all 0.0625
_refine_ls_R_factor_gt 0.0387
_refine_ls_shift/su_max 0.000
_refine_ls_shift/su_mean 0.000
_refine_ls_structure_factor_coef Fsqd
_refine_ls_weighting_details 'w=1/[\s^2^(Fo^2^)+(0.0376P)^2^+6.4346P] where P=(Fo^2^+2Fc^2^)/3'
_refine_ls_weighting_scheme calc
_refine_ls_wR_factor_gt 0.0850
_refine_ls_wR_factor_ref 0.0936
_reflns_Friedel_coverage 0.000
_reflns_Friedel_fraction_full .
_reflns_Friedel_fraction_max .
_reflns_number_gt 3584
_reflns_number_total 4797
_reflns_threshold_expression 'I > 2\s(I)'
_cod_data_source_file c5cc01645b2.cif
_cod_data_source_block (H2MeBim)2SeO4_MeOH_H2O
_cod_original_formula_sum 'C17 H23 N4 O5.50 Se'
_cod_database_code 7117172
_shelx_shelxl_version_number 2014/7
_shelx_space_group_comment
;
The symmetry employed for this shelxl refinement is uniquely defined
by the following loop, which should always be used as a source of
symmetry information in preference to the above space-group names.
They are only intended as comments.
;
_shelx_estimated_absorpt_t_min 0.414
_shelx_estimated_absorpt_t_max 0.829

loop_
_space_group_symop_operation_xyz
'x, y, z'
'-x, y, -z+1/2'
'x+1/2, y+1/2, z'
'-x+1/2, y+1/2, -z+1/2'
'-x, -y, -z'
'x, -y, z-1/2'
'-x+1/2, -y+1/2, -z'
'x+1/2, -y+1/2, z-1/2'

loop_
_atom_site_label
_atom_site_type_symbol
_atom_site_fract_x
_atom_site_fract_y
_atom_site_fract_z
_atom_site_U_iso_or_equiv
_atom_site_adp_type
_atom_site_occupancy
_atom_site_site_symmetry_order
_atom_site_calc_flag
_atom_site_refinement_flags_posn
_atom_site_refinement_flags_adp
_atom_site_refinement_flags_occupancy
_atom_site_disorder_assembly
_atom_site_disorder_group
Se1 Se 0.11022(2) -0.57520(5) 0.15423(3) 0.01925(10) Uani 0.93 1 d . . P A 1
O1 O 0.15997(8) -0.4591(2) 0.15478(13) 0.0352(5) Uani 0.93 1 d . . P A 1
O3 O 0.11806(10) -0.6892(2) 0.22812(12) 0.0307(5) Uani 0.93 1 d . . P A 1
O2 O 0.05695(8) -0.4735(2) 0.15199(12) 0.0285(5) Uani 0.93 1 d . . P A 1
O4 O 0.10523(13) -0.6748(3) 0.07465(13) 0.0351(7) Uani 0.93 1 d . . P A 1
Se1B Se 0.1328(4) -0.5899(8) 0.1524(4) 0.044(2) Uani 0.07 1 d D . P B 2
O1B O 0.1107(12) -0.430(2) 0.1829(17) 0.12(2) Uiso 0.07 1 d D . P B 2
O2B O 0.1884(6) -0.557(3) 0.1230(15) 0.069(11) Uiso 0.07 1 d D . P B 2
O3B O 0.1423(10) -0.713(2) 0.2237(11) 0.031(9) Uiso 0.07 1 d D . P B 2
O4B O 0.0898(9) -0.659(3) 0.0807(11) 0.027(12) Uiso 0.07 1 d D . P B 2
O5 O 0.0000 0.6845(4) 0.2500 0.0824(15) Uani 1 2 d S T P . .
H5A H 0.0108 0.6169 0.2117 0.105 Uiso 1 1 d . U . . .
O6 O 0.29282(10) 0.1978(4) 0.21205(16) 0.0652(8) Uani 1 1 d . . . . .
H6A H 0.3081 0.1454 0.2494 0.098 Uiso 1 1 calc R U . . .
N1 N 0.15542(9) -0.3146(3) -0.12066(13) 0.0269(5) Uani 1 1 d . . . . .
H1 H 0.1476 -0.3201 -0.1714 0.032 Uiso 1 1 calc R U . . .
N2 N 0.16548(10) -0.3766(3) 0.00060(13) 0.0338(6) Uani 1 1 d . . . . .
H2 H 0.1652 -0.4307 0.0427 0.041 Uiso 1 1 calc R U . . .
N3 N 0.08169(9) 1.0292(3) 0.06227(13) 0.0256(5) Uani 1 1 d . . . . .
H3 H 0.0915 1.1241 0.0725 0.031 Uiso 1 1 calc R U . . .
N4 N 0.06489(9) 0.7893(3) 0.07859(13) 0.0266(5) Uani 1 1 d . . . . .
H4A H 0.0619 0.7012 0.1013 0.032 Uiso 1 1 calc R U . . .
C1 C 0.12707(15) -0.5768(4) -0.0950(2) 0.0453(8) Uani 1 1 d . . . . .
H1A H 0.1524 -0.6351 -0.1185 0.068 Uiso 1 1 calc R U . . .
H1B H 0.0945 -0.5646 -0.1327 0.068 Uiso 1 1 calc R U . . .
H1C H 0.1197 -0.6312 -0.0496 0.068 Uiso 1 1 calc R U . . .
C2 C 0.14896(11) -0.4261(3) -0.07171(17) 0.0311(6) Uani 1 1 d . . . . .
C3 C 0.17639(10) -0.1885(3) -0.07857(15) 0.0252(6) Uani 1 1 d . . . . .
C4 C 0.19022(11) -0.0440(3) -0.10050(17) 0.0299(6) Uani 1 1 d . . . . .
H4 H 0.1859 -0.0155 -0.1534 0.036 Uiso 1 1 calc R U . . .
C5 C 0.21051(12) 0.0564(4) -0.04237(19) 0.0386(7) Uani 1 1 d . . . . .
H5 H 0.2204 0.1558 -0.0558 0.046 Uiso 1 1 calc R U . . .
C6 C 0.21695(13) 0.0164(4) 0.0350(2) 0.0438(8) Uani 1 1 d . . . . .
H6 H 0.2310 0.0891 0.0732 0.053 Uiso 1 1 calc R U . . .
C7 C 0.20352(12) -0.1253(4) 0.05766(17) 0.0394(8) Uani 1 1 d . . . . .
H7 H 0.2079 -0.1523 0.1107 0.047 Uiso 1 1 calc R U . . .
C8 C 0.18299(11) -0.2288(4) -0.00068(16) 0.0294(6) Uani 1 1 d . . . . .
C9 C 0.10161(13) 0.9317(3) 0.19793(17) 0.0376(7) Uani 1 1 d . . . . .
H9A H 0.1371 0.8895 0.2111 0.056 Uiso 1 1 calc R U . . .
H9B H 0.0781 0.8754 0.2256 0.056 Uiso 1 1 calc R U . . .
H9C H 0.1021 1.0394 0.2128 0.056 Uiso 1 1 calc R U . . .
C10 C 0.08288(11) 0.9180(3) 0.11431(16) 0.0271(6) Uani 1 1 d . . . . .
C11 C 0.05172(10) 0.8168(3) 0.00009(16) 0.0249(6) Uani 1 1 d . . . . .
C12 C 0.03093(11) 0.7237(4) -0.06167(18) 0.0337(7) Uani 1 1 d . . . . .
H12 H 0.0230 0.6195 -0.0544 0.040 Uiso 1 1 calc R U . . .
C13 C 0.02239(12) 0.7887(4) -0.13348(18) 0.0414(8) Uani 1 1 d . . . . .
H13 H 0.0085 0.7281 -0.1772 0.050 Uiso 1 1 calc R U . . .
C14 C 0.03353(12) 0.9417(4) -0.14405(18) 0.0428(8) Uani 1 1 d . . . . .
H14 H 0.0273 0.9822 -0.1950 0.051 Uiso 1 1 calc R U . . .
C15 C 0.05332(11) 1.0364(4) -0.08318(18) 0.0323(7) Uani 1 1 d . . . . .
H15 H 0.0603 1.1411 -0.0907 0.039 Uiso 1 1 calc R U . . .
C16 C 0.06243(10) 0.9704(3) -0.01060(16) 0.0236(6) Uani 1 1 d . . . . .
C17 C 0.24239(13) 0.2303(5) 0.22239(19) 0.0478(9) Uani 1 1 d . . . . .
H17A H 0.2254 0.2975 0.1808 0.072 Uiso 1 1 calc R U . . .
H17B H 0.2436 0.2812 0.2723 0.072 Uiso 1 1 calc R U . . .
H17C H 0.2223 0.1354 0.2215 0.072 Uiso 1 1 calc R U . . .

loop_
_atom_site_aniso_label
_atom_site_aniso_U_11
_atom_site_aniso_U_22
_atom_site_aniso_U_33
_atom_site_aniso_U_23
_atom_site_aniso_U_13
_atom_site_aniso_U_12
Se1 0.0263(2) 0.01361(17) 0.01823(17) 0.00314(13) 0.00499(15) -0.00068(17)
O1 0.0296(12) 0.0270(12) 0.0470(14) 0.0102(10) 0.0016(10) -0.0090(9)
O3 0.0430(15) 0.0269(12) 0.0209(11) 0.0088(9) 0.0028(10) -0.0019(11)
O2 0.0322(12) 0.0196(10) 0.0370(12) 0.0064(9) 0.0147(9) 0.0046(9)
O4 0.0607(18) 0.0248(13) 0.0235(13) 0.0013(9) 0.0176(13) 0.0057(13)
Se1B 0.089(6) 0.019(3) 0.036(3) 0.015(2) 0.040(4) 0.017(4)
O5 0.133(4) 0.034(2) 0.103(3) 0.000 0.083(3) 0.000
O6 0.0468(16) 0.081(2) 0.072(2) 0.0232(16) 0.0215(14) 0.0186(14)
N1 0.0331(13) 0.0287(13) 0.0196(11) 0.0018(9) 0.0069(10) 0.0046(10)
N2 0.0361(14) 0.0472(15) 0.0198(12) 0.0121(11) 0.0094(10) 0.0157(12)
N3 0.0300(13) 0.0164(10) 0.0318(13) 0.0019(9) 0.0093(10) 0.0020(9)
N4 0.0346(13) 0.0176(11) 0.0290(12) 0.0030(9) 0.0093(10) 0.0032(10)
C1 0.068(2) 0.0315(17) 0.0416(19) 0.0059(15) 0.0230(17) 0.0011(17)
C2 0.0316(15) 0.0310(15) 0.0334(16) 0.0057(13) 0.0130(12) 0.0101(13)
C3 0.0220(14) 0.0328(15) 0.0208(13) -0.0004(11) 0.0034(11) 0.0095(12)
C4 0.0264(15) 0.0357(17) 0.0269(15) -0.0016(12) 0.0033(12) 0.0046(12)
C5 0.0330(17) 0.0413(19) 0.0419(18) -0.0112(15) 0.0077(14) -0.0024(14)
C6 0.0389(19) 0.053(2) 0.0402(19) -0.0154(17) 0.0078(15) -0.0035(16)
C7 0.0298(16) 0.069(2) 0.0186(14) -0.0067(15) 0.0013(12) 0.0116(16)
C8 0.0250(15) 0.0395(17) 0.0242(15) 0.0041(12) 0.0060(12) 0.0108(13)
C9 0.055(2) 0.0282(16) 0.0304(16) 0.0019(13) 0.0092(14) 0.0054(15)
C10 0.0316(15) 0.0227(13) 0.0288(15) -0.0001(12) 0.0105(12) 0.0065(12)
C11 0.0222(14) 0.0256(14) 0.0285(15) 0.0039(11) 0.0090(11) 0.0033(11)
C12 0.0292(16) 0.0333(16) 0.0402(18) -0.0063(14) 0.0105(13) -0.0022(13)
C13 0.0310(17) 0.061(2) 0.0316(17) -0.0072(16) 0.0034(13) -0.0066(16)
C14 0.0272(16) 0.070(2) 0.0293(17) 0.0134(16) 0.0010(13) -0.0059(16)
C15 0.0209(14) 0.0376(17) 0.0384(17) 0.0106(14) 0.0051(12) -0.0011(12)
C16 0.0187(13) 0.0234(13) 0.0303(15) 0.0030(11) 0.0087(11) 0.0010(10)
C17 0.0358(19) 0.071(3) 0.0349(18) -0.0095(17) 0.0029(14) 0.0099(17)

loop_
_atom_type_symbol
_atom_type_description
_atom_type_scat_dispersion_real
_atom_type_scat_dispersion_imag
_atom_type_scat_source
C C 0.0033 0.0016 'International Tables Vol C Tables 4.2.6.8 and 6.1.1.4'
H H 0.0000 0.0000 'International Tables Vol C Tables 4.2.6.8 and 6.1.1.4'
N N 0.0061 0.0033 'International Tables Vol C Tables 4.2.6.8 and 6.1.1.4'
O O 0.0106 0.0060 'International Tables Vol C Tables 4.2.6.8 and 6.1.1.4'
Se Se -0.0929 2.2259 'International Tables Vol C Tables 4.2.6.8 and 6.1.1.4'

loop_
_geom_angle_atom_site_label_1
_geom_angle_atom_site_label_2
_geom_angle_atom_site_label_3
_geom_angle
_geom_angle_site_symmetry_1
_geom_angle_site_symmetry_3
O3 Se1 O4 109.59(11) . .
O3 Se1 O2 109.75(12) . .
O4 Se1 O2 109.51(14) . .
O3 Se1 O1 113.11(12) . .
O4 Se1 O1 106.11(14) . .
O2 Se1 O1 108.68(11) . .
O4B Se1B O2B 109.6(6) . .
O4B Se1B O1B 109.7(6) . .
O2B Se1B O1B 109.4(6) . .
O4B Se1B O3B 109.5(6) . .
O2B Se1B O3B 109.6(6) . .
O1B Se1B O3B 109.1(6) . .
C2 N1 C3 108.8(2) . .
C2 N2 C8 109.9(2) . .
C10 N3 C16 108.8(2) . .
C10 N4 C11 109.0(2) . .
N1 C2 N2 108.6(3) . .
N1 C2 C1 124.6(3) . .
N2 C2 C1 126.8(3) . .
N1 C3 C4 132.4(2) . .
N1 C3 C8 106.8(2) . .
C4 C3 C8 120.7(3) . .
C5 C4 C3 117.3(3) . .
C4 C5 C6 121.9(3) . .
C7 C6 C5 121.6(3) . .
C6 C7 C8 117.2(3) . .
N2 C8 C3 105.8(3) . .
N2 C8 C7 133.0(3) . .
C3 C8 C7 121.2(3) . .
N4 C10 N3 109.4(2) . .
N4 C10 C9 124.4(3) . .
N3 C10 C9 126.1(3) . .
N4 C11 C12 132.1(3) . .
N4 C11 C16 106.5(2) . .
C12 C11 C16 121.4(3) . .
C13 C12 C11 116.9(3) . .
C12 C13 C14 121.5(3) . .
C15 C14 C13 122.3(3) . .
C14 C15 C16 116.3(3) . .
C15 C16 N3 132.1(3) . .
C15 C16 C11 121.6(3) . .
N3 C16 C11 106.3(2) . .

loop_
_geom_bond_atom_site_label_1
_geom_bond_atom_site_label_2
_geom_bond_distance
_geom_bond_site_symmetry_2
Se1 O3 1.6237(19) .
Se1 O4 1.635(2) .
Se1 O2 1.638(2) .
Se1 O1 1.642(2) .
Se1B O4B 1.639(5) .
Se1B O2B 1.641(5) .
Se1B O1B 1.643(5) .
Se1B O3B 1.643(5) .
O6 C17 1.382(4) .
N1 C2 1.334(3) .
N1 C3 1.386(3) .
N2 C2 1.339(4) .
N2 C8 1.375(4) .
N3 C10 1.334(3) .
N3 C16 1.388(3) .
N4 C10 1.334(3) .
N4 C11 1.383(3) .
C1 C2 1.467(4) .
C3 C4 1.391(4) .
C3 C8 1.395(4) .
C4 C5 1.380(4) .
C5 C6 1.386(5) .
C6 C7 1.370(5) .
C7 C8 1.401(4) .
C9 C10 1.469(4) .
C11 C12 1.388(4) .
C11 C16 1.395(4) .
C12 C13 1.367(4) .
C13 C14 1.392(5) .
C14 C15 1.379(4) .
C15 C16 1.383(4) .
